data_1521541
loop_
_publ_author_name
'le Meins, J.M.'
'Crosnier-Lopez, M.P.'
'Courbion, G.'
'Hemon-Ribaud, A.'

_publ_section_title
;
 Phase transitions in the Na3 M2 (P O4)2 F3 family (M = Al(3+), V(3+),
 Cr(3+), Fe(3+), Ga(3+)) : synthesis, thermal, structural and magnetic
 studies
;
_journal_name_full 'Journal of Solid State Chemistry'
_journal_page_first 260
_journal_page_last 277
_journal_volume 148
_journal_year 1999
_chemical_formula_sum 'Al2 F3 Na3.12 O8 P2'
_chemical_name_systematic 'Na3.12 Al2 (P O4)2 F3'
_space_group_IT_number 135
_symmetry_space_group_name_Hall '-P 4c 2ab'
_symmetry_space_group_name_H-M 'P 42/m b c'
_cell_angle_alpha 90
_cell_angle_beta 90
_cell_angle_gamma 90
_cell_formula_units_Z 8
_cell_length_a 12.406
_cell_length_b 12.406
_cell_length_c 10.411
_cell_volume 1602.345
_citation_journal_id_ASTM JSSCBI
_cod_data_source_file leMeins_JSSCBI_1999_387.cif
_cod_data_source_block Al2F3Na3.12O8P2
_cod_database_code 1521541

loop_
_symmetry_equiv_pos_as_xyz
x,y,z
-y,x,z+1/2
-x,-y,z
y,-x,z+1/2
x+1/2,-y+1/2,-z
y+1/2,x+1/2,-z+1/2
-x+1/2,y+1/2,-z
-y+1/2,-x+1/2,-z+1/2
-x,-y,-z
y,-x,-z-1/2
x,y,-z
-y,x,-z-1/2
-x-1/2,y-1/2,z
-y-1/2,-x-1/2,z-1/2
x-1/2,-y-1/2,z
y-1/2,x-1/2,z-1/2

loop_
_atom_site_label
_atom_site_type_symbol
_atom_site_fract_x
_atom_site_fract_y
_atom_site_fract_z
_atom_site_occupancy
_atom_site_U_iso_or_equiv
P2 P+5 0 0.5 0.25 1 0.0
Na2 Na+1 0.1381 0.6063 0 0.498 0.0
P1 P+5 0 0 0.25 1 0.0
Na8 Na+1 0.2611 0.6318 0 0.32 0.0
Na4 Na+1 0.3564 0.3896 0 0.432 0.0
O3 O-2 0.2508 0.3486 0.3372 1 0.0
O4 O-2 0.7516 0.3486 0.3392 1 0.0
O2 O-2 0.5988 0.00036 0.338 1 0.0
Na1 Na+1 0.3674 0.603 0 0.54 0.0
F2 F-1 -0.00115 0.2502 0.3545 1 0.0
Na6 Na+1 0.1122 0.5139 0 0.318 0.0
P3 P+5 0.24936 0.74936 0.25 1 0.0
O1 O-2 0.0991 0.00117 0.3372 1 0.0
Na5 Na+1 0.3936 0.5024 0 0.228 0.0
F1 F-1 0.0082 0.2503 0 1 0.0
Na3 Na+1 0.1487 0.3843 0 0.416 0.0
Na7 Na+1 0.2547 0.3638 0 0.368 0.0
Al1 Al+3 -3e-05 0.24989 0.17922 1 0.0
